data_2013524
loop_
_publ_author_name
'Deluzet, Andr\'e'
'Guillou, Olivier'

_publ_section_title
;
 <i>catena</i>-Poly[[bis[pentaaquaerbium(III)]-\m-benzenehexacarboxylato]
 tetrahydrate]
;
_journal_issue 7
_journal_name_full 'Acta Crystallographica Section C'
_journal_page_first m277
_journal_page_last m279
_journal_paper_doi 10.1107/S010827010300341X
_journal_volume 59
_journal_year 2003
_chemical_formula_iupac '[Er2 (C12 O12) (H2 O)10] , 4H2 O'
_chemical_formula_moiety 'C12 H20 Er2 O22 , 4H2 O'
_chemical_formula_sum 'C12 H28 Er2 O26'
_chemical_formula_weight 922.86
_chemical_name_common 'erbium mellitate'
_chemical_name_systematic
;catena-Poly[[bis[pentaaquaerbium(III)]-\m-benzenehexacarboxylato]
 tetrahydrate]
;
_space_group_IT_number 14
_symmetry_cell_setting monoclinic
_symmetry_space_group_name_Hall '-P 2yn'
_symmetry_space_group_name_H-M 'P 1 21/n 1'
_atom_sites_solution_primary direct
_atom_sites_solution_secondary difmap
_cell_angle_alpha 90
_cell_angle_beta 100.3390(8)
_cell_angle_gamma 90
_cell_formula_units_Z 2
_cell_length_a 8.44990(10)
_cell_length_b 9.2595(2)
_cell_length_c 16.2911(4)
_cell_measurement_reflns_used 8641
_cell_measurement_temperature 298(2)
_cell_measurement_theta_max 30.03
_cell_measurement_theta_min 1.00
_cell_volume 1253.95(4)
_computing_cell_refinement 'HKL SCALEPACK (Otwinowski & Minor, 1997)'
_computing_data_collection 'COLLECT (Nonius, 1997-2000)'
_computing_data_reduction 'HKL DENZO (Otwinowski & Minor, 1997) and SCALEPACK'
_computing_molecular_graphics 'DIAMOND (Brandeburg, 2000)'
_computing_publication_material SHELXL97
_computing_structure_refinement 'SHELXL97 (Sheldrick, 1997)'
_computing_structure_solution 'SHELXS97 (Sheldrick, 1997)'
_diffrn_ambient_temperature 298(2)
_diffrn_detector_area_resol_mean 9
_diffrn_measured_fraction_theta_full 0.996
_diffrn_measured_fraction_theta_max 0.996
_diffrn_measurement_device '95mm CCD camera on \k-goniostat'
_diffrn_measurement_device_type 'Nonius KappaCCD area-detector'
_diffrn_measurement_method 'CCD rotation images, thick slices'
_diffrn_radiation_monochromator 'horizonally mounted graphite crystal'
_diffrn_radiation_type MoK\a
_diffrn_radiation_wavelength 0.71073
_diffrn_reflns_av_R_equivalents 0.049
_diffrn_reflns_av_sigmaI/netI 0.046
_diffrn_reflns_limit_h_max 9
_diffrn_reflns_limit_h_min -11
_diffrn_reflns_limit_k_max 11
_diffrn_reflns_limit_k_min -13
_diffrn_reflns_limit_l_max 22
_diffrn_reflns_limit_l_min -21
_diffrn_reflns_number 17561
_diffrn_reflns_theta_full 30.04
_diffrn_reflns_theta_max 30.04
_diffrn_reflns_theta_min 2.54
_diffrn_standards_decay_% 0
_diffrn_standards_interval_time 0
_diffrn_standards_number 0
_exptl_absorpt_coefficient_mu 6.760
_exptl_absorpt_correction_T_max 0.646
_exptl_absorpt_correction_T_min 0.256
_exptl_absorpt_correction_type analytical
_exptl_absorpt_process_details '(Alcock, 1970)'
_exptl_crystal_colour 'pale pink'
_exptl_crystal_density_diffrn 2.444
_exptl_crystal_density_meas ?
_exptl_crystal_density_method 'not measured'
_exptl_crystal_description plate
_exptl_crystal_F_000 832
_exptl_crystal_size_max 0.31
_exptl_crystal_size_mid 0.09
_exptl_crystal_size_min 0.06
_refine_diff_density_max 2.48
_refine_diff_density_min -2.05
_refine_ls_extinction_method none
_refine_ls_goodness_of_fit_ref 1.031
_refine_ls_hydrogen_treatment undef
_refine_ls_matrix_type full
_refine_ls_number_parameters 199
_refine_ls_number_reflns 3648
_refine_ls_number_restraints 0
_refine_ls_restrained_S_all 1.031
_refine_ls_R_factor_all 0.053
_refine_ls_R_factor_gt 0.037
_refine_ls_shift/su_max <0.001
_refine_ls_shift/su_mean 0.000
_refine_ls_structure_factor_coef Fsqd
_refine_ls_weighting_details 'calc w = 1/[\s^2^(Fo^2^)+(0.0438P)^2^+4.4981P] where P=(Fo^2^+2Fc^2^)/3'
_refine_ls_weighting_scheme calc
_refine_ls_wR_factor_gt 0.085
_refine_ls_wR_factor_ref 0.093
_reflns_number_gt 2884
_reflns_number_total 3648
_reflns_threshold_expression I>2\s(I)
_cod_data_source_file ta1398.cif
_cod_data_source_block I
_cod_depositor_comments
;
The following automatic conversions were performed:

'_chemical_melting_point' value 'not measured' was changed to '?' -
the value is undefined or not given.

Automatic conversion script
Id: cif_fix_values 1715 2011-07-08 13:25:40Z adriana 

The following automatic conversions were performed:

'_exptl_crystal_density_meas' value 'not measured' was changed to '?'
- the value is perceived as not measured.

Automatic conversion script
Id: cif_fix_values 3008 2015-01-20 13:52:24Z robertas 
;
_cod_original_sg_symbol_H-M 'P 21/n'
_cod_database_code 2013524
_cod_database_fobs_code 2013524

loop_
_symmetry_equiv_pos_as_xyz
'x, y, z'
'x+1/2, -y+1/2, z+1/2'
'-x, -y, -z'
'-x-1/2, y-1/2, -z-1/2'

loop_
_atom_site_label
_atom_site_fract_x
_atom_site_fract_y
_atom_site_fract_z
_atom_site_U_iso_or_equiv
_atom_site_adp_type
_atom_site_calc_flag
_atom_site_refinement_flags
_atom_site_occupancy
_atom_site_disorder_assembly
_atom_site_disorder_group
_atom_site_type_symbol
Er 0.44714(2) 0.09373(2) 0.166967(13) 0.01942(9) Uani d . 1 . . Er
O1 0.3852(5) -0.1071(4) 0.0788(3) 0.0305(9) Uani d . 1 . . O
O2 0.2436(4) -0.0332(5) 0.2225(3) 0.0327(9) Uani d . 1 . . O
O3 0.5629(5) 0.3262(5) 0.1793(3) 0.0432(11) Uani d . 1 . . O
O4 0.5821(6) -0.1022(6) 0.2418(4) 0.0666(19) Uani d . 1 . . O
O5 0.4831(6) 0.1657(8) 0.3068(3) 0.0645(17) Uani d . 1 . . O
O11 0.2213(4) 0.2442(4) 0.1606(2) 0.0251(8) Uani d . 1 . . O
O12 -0.0095(5) 0.3468(5) 0.1020(3) 0.0378(10) Uani d . 1 . . O
C12 0.0892(5) 0.2457(5) 0.1092(3) 0.0190(10) Uani d . 1 . . C
C11 0.0474(5) 0.1155(5) 0.0537(3) 0.0162(9) Uani d . 1 . . C
O21 0.3902(4) 0.1855(4) 0.0308(2) 0.0224(8) Uani d . 1 . . O
O22 0.2539(4) 0.2518(4) -0.0932(2) 0.0297(9) Uani d . 1 . . O
C22 0.2662(5) 0.1823(5) -0.0270(3) 0.0184(9) Uani d . 1 . . C
C21 0.1282(5) 0.0886(5) -0.0130(3) 0.0154(9) Uani d . 1 . . C
O31 0.3177(4) -0.0687(4) -0.1181(2) 0.0274(8) Uani d . 1 . . O
O32 0.0834(5) -0.0705(5) -0.2082(2) 0.0356(10) Uani d . 1 . . O
C32 0.1670(5) -0.0595(5) -0.1375(3) 0.0191(9) Uani d . 1 . . C
C31 0.0804(5) -0.0276(5) -0.0658(3) 0.0156(9) Uani d . 1 . . C
O1W 0.1943(11) -0.3524(13) 0.0654(7) 0.037(2) Uani d P 0.50 . . O
O2W 0.291(4) -0.3798(18) 0.110(2) 0.193(16) Uani d P 0.50 . . O
O3W 0.671(6) -0.531(4) 0.0462(10) 0.433(7) Uani d P 0.50 . . O
O4W 0.5025(13) -0.4638(13) 0.0816(10) 0.073(4) Uani d P 0.50 . . O

loop_
_atom_site_aniso_label
_atom_site_aniso_U_11
_atom_site_aniso_U_22
_atom_site_aniso_U_33
_atom_site_aniso_U_12
_atom_site_aniso_U_13
_atom_site_aniso_U_23
Er 0.01265(11) 0.02931(15) 0.01631(13) -0.00125(8) 0.00263(8) 0.00118(9)
O1 0.030(2) 0.032(2) 0.032(2) -0.0035(15) 0.0102(16) -0.0039(17)
O2 0.0203(17) 0.043(2) 0.035(2) -0.0008(16) 0.0049(15) 0.0167(19)
O3 0.036(2) 0.040(3) 0.054(3) -0.0133(19) 0.011(2) -0.021(2)
O4 0.032(3) 0.086(4) 0.080(4) 0.008(2) 0.005(3) 0.055(3)
O5 0.045(3) 0.123(5) 0.025(2) -0.031(3) 0.004(2) -0.014(3)
O11 0.0181(15) 0.028(2) 0.0270(19) -0.0027(13) -0.0005(13) -0.0068(15)
O12 0.032(2) 0.031(2) 0.046(3) 0.0123(18) -0.0048(17) -0.014(2)
C12 0.0144(19) 0.025(3) 0.018(2) 0.0003(17) 0.0040(16) -0.0038(19)
C11 0.0125(19) 0.018(2) 0.017(2) 0.0003(15) 0.0015(16) -0.0038(17)
O21 0.0170(15) 0.030(2) 0.0179(17) -0.0084(13) -0.0020(12) 0.0014(14)
O22 0.0258(17) 0.038(2) 0.0238(19) -0.0056(15) -0.0008(14) 0.0102(16)
C22 0.016(2) 0.020(2) 0.020(2) -0.0028(16) 0.0034(16) 0.0003(18)
C21 0.0108(18) 0.017(2) 0.018(2) -0.0004(15) 0.0017(15) 0.0009(17)
O31 0.0155(16) 0.037(2) 0.031(2) 0.0004(14) 0.0077(14) -0.0023(17)
O32 0.028(2) 0.062(3) 0.0154(19) -0.0058(18) 0.0028(15) -0.0068(18)
C32 0.0147(19) 0.024(3) 0.020(2) -0.0027(17) 0.0075(17) -0.0023(19)
C31 0.0116(18) 0.022(2) 0.013(2) 0.0012(16) 0.0010(15) -0.0006(18)
O1W 0.028(4) 0.046(6) 0.033(5) 0.003(4) -0.004(3) 0.005(4)
O2W 0.31(4) 0.041(9) 0.31(4) 0.013(16) 0.27(3) 0.027(16)
O3W 0.80(3) 0.422(17) 0.036(9) -0.566 -0.05(2) 0.041(17)
O4W 0.055(7) 0.050(7) 0.118(12) -0.006(5) 0.028(7) 0.029(7)

loop_
_atom_type_symbol
_atom_type_description
_atom_type_scat_dispersion_real
_atom_type_scat_dispersion_imag
_atom_type_scat_source
C C 0.0033 0.0016 'International Tables Vol C Tables 4.2.6.8 and 6.1.1.4'
O O 0.0106 0.0060 'International Tables Vol C Tables 4.2.6.8 and 6.1.1.4'
Er Er -0.2586 4.9576 'International Tables Vol C Tables 4.2.6.8 and 6.1.1.4'

loop_
_geom_angle_atom_site_label_1
_geom_angle_atom_site_label_2
_geom_angle_atom_site_label_3
_geom_angle_site_symmetry_1
_geom_angle_site_symmetry_3
_geom_angle
_geom_angle_publ_flag
O31 Er O5 3_655 . 113.56(16) n
O31 Er O21 3_655 . 75.54(13) n
O5 Er O21 . . 141.9(2) n
O31 Er O11 3_655 . 142.76(14) n
O5 Er O11 . . 80.61(18) n
O21 Er O11 . . 73.49(13) n
O31 Er O1 3_655 . 79.55(14) n
O5 Er O1 . . 142.7(2) n
O21 Er O1 . . 73.94(14) n
O11 Er O1 . . 110.62(13) n
O31 Er O3 3_655 . 75.44(14) n
O5 Er O3 . . 71.2(2) n
O21 Er O3 . . 76.19(15) n
O11 Er O3 . . 77.50(14) n
O1 Er O3 . . 144.88(15) n
O31 Er O4 3_655 . 74.43(17) n
O5 Er O4 . . 75.5(3) n
O21 Er O4 . . 139.9(2) n
O11 Er O4 . . 142.33(17) n
O1 Er O4 . . 75.0(2) n
O3 Er O4 . . 120.19(19) n
O31 Er O2 3_655 . 144.37(14) n
O5 Er O2 . . 75.40(17) n
O21 Er O2 . . 119.80(12) n
O11 Er O2 . . 71.02(13) n
O1 Er O2 . . 75.27(15) n
O3 Er O2 . . 137.06(16) n
O4 Er O2 . . 74.97(16) n
C12 O11 Er . . 130.3(3) n
O12 C12 O11 . . 124.4(5) n
O12 C12 C11 . . 117.6(4) n
O11 C12 C11 . . 118.0(4) n
C31 C11 C21 3 . 120.1(4) n
C31 C11 C12 3 . 119.0(4) n
C21 C11 C12 . . 120.7(4) n
C22 O21 Er . . 133.8(3) n
O22 C22 O21 . . 123.9(4) n
O22 C22 C21 . . 118.9(4) n
O21 C22 C21 . . 117.2(4) n
C31 C21 C11 . . 119.2(4) n
C31 C21 C22 . . 119.9(4) n
C11 C21 C22 . . 120.9(4) n
C32 O31 Er . 3_655 145.6(3) n
O32 C32 O31 . . 127.4(5) n
O32 C32 C31 . . 117.3(4) n
O31 C32 C31 . . 115.3(4) n
C21 C31 C11 . 3 120.6(4) n
C21 C31 C32 . . 120.1(4) n
C11 C31 C32 3 . 119.3(4) n

loop_
_geom_bond_atom_site_label_1
_geom_bond_atom_site_label_2
_geom_bond_site_symmetry_2
_geom_bond_distance
_geom_bond_publ_flag
Er O31 3_655 2.281(3) y
Er O5 . 2.341(5) y
Er O21 . 2.343(3) y
Er O11 . 2.350(3) y
Er O1 . 2.351(4) y
Er O3 . 2.358(4) y
Er O4 . 2.362(5) y
Er O2 . 2.391(4) y
O11 C12 . 1.269(5) n
O12 C12 . 1.246(6) n
C12 C11 . 1.510(6) n
C11 C31 3 1.394(6) n
C11 C21 . 1.405(6) n
O21 C22 . 1.277(5) n
O22 C22 . 1.244(6) n
C22 C21 . 1.504(6) n
C21 C31 . 1.392(6) n
O31 C32 . 1.259(6) n
O31 Er 3_655 2.281(3) n
O32 C32 . 1.243(6) n
C32 C31 . 1.514(6) n
C31 C11 3 1.394(6) n
O1W O2W . 1.03(4) n
O3W O4W . 1.74(6) n
